data_1518310
loop_
_publ_author_name
'Boon, Matthew P.'
'Freeman, Sandra'
'Ogden, Mark I.'
'Oliveira, Allan'
'Richmond, William R.'
'Skelton, Brian W.'
'Jones, Franca'

_publ_section_title
;
 The many roles of mellitic acid during barium sulfate crystallization.
;
_journal_name_full 'Faraday discussions'
_journal_page_first 343
_journal_page_last 357
_journal_paper_doi 10.1039/c4fd00211c
_journal_volume 179
_journal_year 2015
_chemical_formula_moiety 'C12 H20 Ba3 O22, 4(H2 O)'
_chemical_formula_sum 'C12 H28 Ba3 O26'
_chemical_formula_weight 1000.36
_chemical_name_systematic
;
 ?
;
_space_group_IT_number 15
_symmetry_cell_setting monoclinic
_symmetry_space_group_name_Hall '-I 2ya'
_symmetry_space_group_name_H-M 'I 1 2/a 1'
_atom_sites_solution_hydrogens notdet
_atom_sites_solution_primary direct
_atom_sites_solution_secondary difmap
_audit_creation_date 2008-07-17T09:23:31-00:00
_audit_creation_method 'WinGX routine CIF_UPDATE'
_cell_angle_alpha 90
_cell_angle_beta 98.984(2)
_cell_angle_gamma 90
_cell_formula_units_Z 8
_cell_length_a 13.4109(2)
_cell_length_b 16.2568(4)
_cell_length_c 27.9028(6)
_cell_measurement_reflns_used 16638
_cell_measurement_temperature 150(2)
_cell_measurement_theta_max 37.536
_cell_measurement_theta_min 3.2822
_cell_volume 6008.7(2)
_computing_cell_refinement
;
        CrysAlis RED, Oxford Diffraction Ltd.,
        Version 1.171.32.15 (release 10-01-2008 CrysAlis171 .NET)
        (compiled Jan 10 2008,16:37:18)
;
_computing_data_collection
;
        CrysAlis CCD, Oxford Diffraction Ltd.,
        Version 1.171.32.15 (release 10-01-2008 CrysAlis171 .NET)
        (compiled Jan 10 2008,16:37:18)
;
_computing_data_reduction
;
        CrysAlis RED, Oxford Diffraction Ltd.,
        Version 1.171.32.15 (release 10-01-2008 CrysAlis171 .NET)
        (compiled Jan 10 2008,16:37:18)
;
_computing_publication_material 'WinGX Farrugia, L. J. (1999)'
_computing_structure_refinement 'SHELXL-97 (Sheldrick, 1997)'
_computing_structure_solution 'SIR92 (Altomare et al., 1994)'
_diffrn_ambient_temperature 150(2)
_diffrn_detector_area_resol_mean 10.4738
_diffrn_measured_fraction_theta_full 0.99
_diffrn_measured_fraction_theta_max 0.959
_diffrn_measurement_device_type
;
 Oxford Diffraction Gemini diffractometer
;
_diffrn_measurement_method '\w scans'
_diffrn_orient_matrix_UB_11 -0.0107123487
_diffrn_orient_matrix_UB_12 -0.0047617671
_diffrn_orient_matrix_UB_13 -0.0255211438
_diffrn_orient_matrix_UB_21 -0.0044891324
_diffrn_orient_matrix_UB_22 0.0432197211
_diffrn_orient_matrix_UB_23 -0.0027002601
_diffrn_orient_matrix_UB_31 0.0521509793
_diffrn_orient_matrix_UB_32 0.0027152941
_diffrn_orient_matrix_UB_33 -0.0013658681
_diffrn_radiation_monochromator graphite
_diffrn_radiation_type MoK\a
_diffrn_radiation_wavelength 0.71073
_diffrn_reflns_av_R_equivalents 0.0816
_diffrn_reflns_av_unetI/netI 0.1019
_diffrn_reflns_limit_h_max 22
_diffrn_reflns_limit_h_min -23
_diffrn_reflns_limit_k_max 28
_diffrn_reflns_limit_k_min -26
_diffrn_reflns_limit_l_max 47
_diffrn_reflns_limit_l_min -46
_diffrn_reflns_number 59752
_diffrn_reflns_theta_full 37
_diffrn_reflns_theta_max 37.74
_diffrn_reflns_theta_min 3.3
_exptl_absorpt_coefficient_mu 3.988
_exptl_absorpt_correction_T_max 1
_exptl_absorpt_correction_T_min 0.94591
_exptl_absorpt_correction_type multi-scan
_exptl_absorpt_process_details
;
        CrysAlis RED, Oxford Diffraction Ltd.,
        Version 1.171.32.15 (release 10-01-2008 CrysAlis171 .NET)
        (compiled Jan 10 2008,16:37:18)
        Empirical absorption correction using spherical harmonics,
 implemented in SCALE3 ABSPACK scaling algorithm.
;
_exptl_crystal_colour colourless
_exptl_crystal_density_diffrn 2.212
_exptl_crystal_density_method 'not measured'
_exptl_crystal_description needle
_exptl_crystal_F_000 3808
_exptl_crystal_size_max 0.3
_exptl_crystal_size_mid 0.035
_exptl_crystal_size_min 0.03
_refine_diff_density_max 4.206
_refine_diff_density_min -1.427
_refine_diff_density_rms 0.318
_refine_ls_extinction_method none
_refine_ls_goodness_of_fit_ref 1.039
_refine_ls_hydrogen_treatment undef
_refine_ls_matrix_type full
_refine_ls_number_parameters 375
_refine_ls_number_reflns 15427
_refine_ls_number_restraints 0
_refine_ls_restrained_S_all 1.039
_refine_ls_R_factor_all 0.1026
_refine_ls_R_factor_gt 0.0611
_refine_ls_shift/su_max 0.016
_refine_ls_shift/su_mean 0
_refine_ls_structure_factor_coef Fsqd
_refine_ls_weighting_details 'calc w=1/[\s^2^(Fo^2^)+(0.0839P)^2^+9.3614P] where P=(Fo^2^+2Fc^2^)/3'
_refine_ls_weighting_scheme calc
_refine_ls_wR_factor_gt 0.1561
_refine_ls_wR_factor_ref 0.1681
_reflns_number_gt 9865
_reflns_number_total 15427
_reflns_threshold_expression I>2sigma(I)
_cod_data_source_file c4fd00211c2.cif
_cod_data_source_block mofj1
_cod_depositor_comments 'Adding full bibliography for 1518310.cif.'
_cod_database_code 1518310

loop_
_symmetry_equiv_pos_as_xyz
'x, y, z'
'-x+1/2, y, -z'
'x+1/2, y+1/2, z+1/2'
'-x+1, y+1/2, -z+1/2'
'-x, -y, -z'
'x-1/2, -y, z'
'-x+1/2, -y+1/2, -z+1/2'
'x, -y+1/2, z+1/2'

loop_
_atom_site_label
_atom_site_type_symbol
_atom_site_fract_x
_atom_site_fract_y
_atom_site_fract_z
_atom_site_U_iso_or_equiv
_atom_site_adp_type
_atom_site_occupancy
_atom_site_symmetry_multiplicity
_atom_site_calc_flag
_atom_site_refinement_flags
Ba1 Ba 0.37181(2) 0.74371(2) 0.820152(12) 0.01207(7) Uani 1 1 d .
Ba2 Ba 0.65078(2) 0.86001(2) 0.768072(13) 0.01341(7) Uani 1 1 d .
Ba3 Ba 0.38622(2) 0.59438(2) 0.959000(12) 0.01353(7) Uani 1 1 d .
C1 C 0.6125(4) 0.5877(3) 0.81462(19) 0.0103(8) Uani 1 1 d .
C11 C 0.6209(4) 0.6738(3) 0.7962(2) 0.0118(9) Uani 1 1 d .
O11 O 0.6856(3) 0.6874(3) 0.76950(17) 0.0167(8) Uani 1 1 d .
O12 O 0.5653(3) 0.7285(3) 0.81014(17) 0.0170(8) Uani 1 1 d .
C2 C 0.6048(4) 0.5728(3) 0.86295(18) 0.0098(8) Uani 1 1 d .
C21 C 0.5905(4) 0.6443(3) 0.8952(2) 0.0137(9) Uani 1 1 d .
O21 O 0.5025(3) 0.6664(3) 0.89923(16) 0.0190(8) Uani 1 1 d .
O22 O 0.6698(4) 0.6784(3) 0.91671(17) 0.0218(9) Uani 1 1 d .
C3 C 0.6211(4) 0.4936(3) 0.88182(18) 0.0098(8) Uani 1 1 d .
C31 C 0.6221(4) 0.4777(3) 0.93467(19) 0.0107(8) Uani 1 1 d .
O31 O 0.5621(3) 0.5150(3) 0.95718(15) 0.0159(8) Uani 1 1 d .
O32 O 0.6836(3) 0.4239(3) 0.95419(15) 0.0138(7) Uani 1 1 d .
C4 C 0.6392(4) 0.4291(3) 0.85146(19) 0.0101(8) Uani 1 1 d .
C41 C 0.6702(4) 0.3449(3) 0.87279(19) 0.0125(9) Uani 1 1 d .
O41 O 0.6012(3) 0.2966(3) 0.87956(16) 0.0177(8) Uani 1 1 d .
O42 O 0.7620(3) 0.3301(3) 0.88096(15) 0.0153(7) Uani 1 1 d .
C5 C 0.6307(4) 0.4419(3) 0.80130(19) 0.0105(8) Uani 1 1 d .
C51 C 0.6260(4) 0.3713(3) 0.76689(19) 0.0115(9) Uani 1 1 d .
O51 O 0.6866(3) 0.3120(3) 0.77463(15) 0.0151(7) Uani 1 1 d .
O52 O 0.5553(3) 0.3743(3) 0.73114(14) 0.0131(7) Uani 1 1 d .
C6 C 0.6193(4) 0.5218(3) 0.78326(19) 0.0111(8) Uani 1 1 d .
C61 C 0.6154(4) 0.5399(4) 0.7295(2) 0.0154(10) Uani 1 1 d .
O61 O 0.6919(4) 0.5256(3) 0.71034(17) 0.0219(9) Uani 1 1 d .
O62 O 0.5345(4) 0.5728(3) 0.70863(18) 0.0249(10) Uani 1 1 d .
O1 O 0.4760(6) 0.8523(5) 0.8916(2) 0.0485(17) Uani 1 1 d .
O2 O 0.2554(5) 0.8829(4) 0.8274(2) 0.0381(13) Uani 1 1 d .
O3 O 0.7713(4) 0.7990(3) 0.85956(19) 0.0273(10) Uani 1 1 d .
O4 O 0.5986(4) 0.9582(4) 0.84435(19) 0.0297(11) Uani 1 1 d .
O5 O 0.6222(4) 0.9570(4) 0.6860(2) 0.0338(12) Uani 1 1 d .
O6 O 0.5652(4) 0.7589(4) 0.6853(2) 0.0378(14) Uani 1 1 d .
O7 O 0.3464(4) 0.4342(4) 0.9161(2) 0.0324(12) Uani 1 1 d .
O8 O 0.5088(3) 0.6754(3) 1.0395(2) 0.0265(10) Uani 1 1 d .
O9 O 0.3322(6) 0.7605(4) 0.9730(3) 0.0515(18) Uani 1 1 d .
O101 O 0.2312(11) 0.4578(15) 0.5884(6) 0.187(9) Uani 1 1 d .
O102 O 0.1919(8) 0.8482(7) 0.9113(4) 0.082(3) Uani 1 1 d .
O103 O 0.3836(4) 0.6053(4) 0.7613(2) 0.0298(11) Uani 1 1 d .
O104 O 0.0851(9) 0.2914(6) 0.4787(4) 0.087(3) Uani 1 1 d .
O105 O 0.25 0.3955(9) 0.5 0.101(5) Uani 1 2 d S
O106 O 0.0599(11) 0.9778(9) 1.0465(5) 0.050(3) Uani 0.5 1 d P

loop_
_atom_site_aniso_label
_atom_site_aniso_U_11
_atom_site_aniso_U_22
_atom_site_aniso_U_33
_atom_site_aniso_U_23
_atom_site_aniso_U_13
_atom_site_aniso_U_12
Ba1 0.00981(12) 0.01361(14) 0.01319(14) 0.00369(10) 0.00303(10) 0.00025(10)
Ba2 0.01084(13) 0.01320(14) 0.01700(15) 0.00141(11) 0.00475(11) 0.00065(10)
Ba3 0.00954(12) 0.02086(16) 0.01075(13) 0.00475(11) 0.00335(10) 0.00228(11)
C1 0.0092(19) 0.010(2) 0.012(2) 0.0018(16) 0.0019(16) -0.0007(15)
C11 0.0076(19) 0.015(2) 0.013(2) 0.0021(17) 0.0012(17) 0.0003(16)
O11 0.0163(18) 0.0101(18) 0.027(2) 0.0014(15) 0.0131(17) 0.0003(14)
O12 0.0158(18) 0.0140(19) 0.023(2) 0.0039(15) 0.0099(16) 0.0025(14)
C2 0.0063(18) 0.013(2) 0.009(2) 0.0008(16) 0.0007(16) 0.0019(15)
C21 0.018(2) 0.011(2) 0.013(2) 0.0025(17) 0.0046(19) 0.0005(18)
O21 0.0210(19) 0.018(2) 0.020(2) 0.0078(16) 0.0124(17) 0.0091(16)
O22 0.024(2) 0.022(2) 0.020(2) -0.0031(17) 0.0020(18) -0.0041(17)
C3 0.012(2) 0.009(2) 0.008(2) 0.0001(15) 0.0027(17) 0.0009(16)
C31 0.011(2) 0.010(2) 0.011(2) -0.0011(16) 0.0037(17) -0.0020(16)
O31 0.0188(18) 0.0173(19) 0.0135(18) 0.0018(14) 0.0086(15) 0.0075(15)
O32 0.0114(16) 0.0180(19) 0.0125(17) 0.0038(14) 0.0039(14) 0.0068(14)
C4 0.0082(18) 0.012(2) 0.010(2) -0.0013(16) 0.0009(16) 0.0010(16)
C41 0.012(2) 0.015(2) 0.011(2) -0.0023(17) 0.0009(17) 0.0009(17)
O41 0.024(2) 0.0105(18) 0.018(2) 0.0016(14) 0.0004(16) -0.0041(15)
O42 0.0134(17) 0.021(2) 0.0112(17) -0.0001(14) 0.0006(14) 0.0074(15)
C5 0.0084(19) 0.011(2) 0.012(2) 0.0006(16) 0.0031(17) -0.0010(16)
C51 0.013(2) 0.012(2) 0.010(2) -0.0046(16) 0.0029(17) -0.0019(16)
O51 0.0146(17) 0.0135(18) 0.0161(19) -0.0042(14) -0.0016(15) 0.0056(14)
O52 0.0131(16) 0.0156(19) 0.0095(17) -0.0012(13) -0.0016(14) 0.0007(13)
C6 0.013(2) 0.011(2) 0.009(2) 0.0027(16) 0.0037(17) 0.0011(17)
C61 0.020(2) 0.018(3) 0.009(2) -0.0013(18) 0.0046(19) -0.0021(19)
O61 0.025(2) 0.026(2) 0.018(2) -0.0045(17) 0.0116(18) -0.0118(18)
O62 0.026(2) 0.028(3) 0.018(2) 0.0073(18) -0.0048(18) 0.0037(19)
O1 0.060(4) 0.052(4) 0.033(3) -0.008(3) 0.004(3) -0.018(3)
O2 0.042(3) 0.025(3) 0.049(4) 0.002(2) 0.011(3) 0.008(2)
O3 0.027(2) 0.028(3) 0.025(2) -0.0006(19) -0.001(2) -0.001(2)
O4 0.029(3) 0.038(3) 0.022(2) -0.006(2) 0.003(2) 0.003(2)
O5 0.031(3) 0.038(3) 0.034(3) 0.012(2) 0.006(2) 0.002(2)
O6 0.032(3) 0.054(4) 0.026(3) 0.000(2) -0.003(2) 0.010(3)
O7 0.021(2) 0.035(3) 0.039(3) -0.009(2) -0.005(2) 0.006(2)
O8 0.0137(19) 0.032(3) 0.034(3) -0.004(2) 0.0025(19) -0.0023(18)
O9 0.059(4) 0.041(4) 0.058(5) 0.006(3) 0.020(4) 0.017(3)
O101 0.095(10) 0.31(3) 0.132(13) -0.052(15) -0.058(10) 0.031(13)
O102 0.091(7) 0.091(8) 0.071(6) -0.027(5) 0.031(6) -0.027(6)
O103 0.023(2) 0.035(3) 0.030(3) -0.009(2) -0.001(2) 0.003(2)
O104 0.140(9) 0.064(6) 0.067(6) -0.022(5) 0.050(6) -0.040(6)
O105 0.115(13) 0.051(9) 0.134(15) 0 0.010(11) 0
O106 0.061(9) 0.053(9) 0.039(7) 0.015(6) 0.011(7) -0.002(7)

loop_
_atom_type_symbol
_atom_type_description
_atom_type_scat_dispersion_real
_atom_type_scat_dispersion_imag
_atom_type_scat_source
C C 0.0033 0.0016 'International Tables Vol C Tables 4.2.6.8 and 6.1.1.4'
H H 0 0 'International Tables Vol C Tables 4.2.6.8 and 6.1.1.4'
O O 0.0106 0.006 'International Tables Vol C Tables 4.2.6.8 and 6.1.1.4'
Ba Ba -0.3244 2.2819 'International Tables Vol C Tables 4.2.6.8 and 6.1.1.4'

loop_
_geom_angle_atom_site_label_1
_geom_angle_atom_site_label_2
_geom_angle_atom_site_label_3
_geom_angle
_geom_angle_site_symmetry_1
_geom_angle_site_symmetry_3
O12 Ba1 O42 131.42(13) . 6_565
O12 Ba1 O51 137.96(14) . 6_565
O42 Ba1 O51 66.61(12) 6_565 6_565
O12 Ba1 O2 130.63(17) . .
O42 Ba1 O2 87.05(16) 6_565 .
O51 Ba1 O2 79.91(17) 6_565 .
O12 Ba1 O103 73.70(14) . .
O42 Ba1 O103 95.64(15) 6_565 .
O51 Ba1 O103 66.20(14) 6_565 .
O2 Ba1 O103 141.32(18) . .
O12 Ba1 O52 66.15(12) . 4_556
O42 Ba1 O52 157.14(13) 6_565 4_556
O51 Ba1 O52 111.84(12) 6_565 4_556
O2 Ba1 O52 70.51(15) . 4_556
O103 Ba1 O52 104.52(15) . 4_556
O12 Ba1 O1 75.66(18) . .
O42 Ba1 O1 95.24(16) 6_565 .
O51 Ba1 O1 146.12(18) 6_565 .
O2 Ba1 O1 70.4(2) . .
O103 Ba1 O1 146.89(19) . .
O52 Ba1 O1 73.65(17) 4_556 .
O12 Ba1 O51 93.98(13) . 4_556
O42 Ba1 O51 131.04(12) 6_565 4_556
O51 Ba1 O51 66.75(13) 6_565 4_556
O2 Ba1 O51 71.02(16) . 4_556
O103 Ba1 O51 78.60(15) . 4_556
O52 Ba1 O51 46.01(11) 4_556 4_556
O1 Ba1 O51 115.98(17) . 4_556
O12 Ba1 O21 63.54(12) . .
O42 Ba1 O21 69.56(12) 6_565 .
O51 Ba1 O21 127.23(13) 6_565 .
O2 Ba1 O21 125.58(17) . .
O103 Ba1 O21 90.88(15) . .
O52 Ba1 O21 119.95(12) 4_556 .
O1 Ba1 O21 64.10(19) . .
O51 Ba1 O21 157.24(12) 4_556 .
O11 Ba2 O5 81.74(15) 7_666 .
O11 Ba2 O12 111.17(12) 7_666 .
O5 Ba2 O12 141.23(16) . .
O11 Ba2 O52 154.29(13) 7_666 4_556
O5 Ba2 O52 87.09(14) . 4_556
O12 Ba2 O52 65.35(12) . 4_556
O11 Ba2 O61 68.99(13) 7_666 7_666
O5 Ba2 O61 78.56(16) . 7_666
O12 Ba2 O61 140.08(14) . 7_666
O52 Ba2 O61 131.21(13) 4_556 7_666
O11 Ba2 O4 140.05(15) 7_666 .
O5 Ba2 O4 106.43(18) . .
O12 Ba2 O4 87.09(15) . .
O52 Ba2 O4 65.44(14) 4_556 .
O61 Ba2 O4 74.40(15) 7_666 .
O11 Ba2 O11 65.19(14) 7_666 .
O5 Ba2 O11 125.26(16) . .
O12 Ba2 O11 46.45(11) . .
O52 Ba2 O11 104.11(12) 4_556 .
O61 Ba2 O11 122.30(14) 7_666 .
O4 Ba2 O11 127.18(15) . .
O11 Ba2 O6 76.95(15) 7_666 .
O5 Ba2 O6 71.24(19) . .
O12 Ba2 O6 76.32(16) . .
O52 Ba2 O6 77.55(14) 4_556 .
O61 Ba2 O6 137.08(15) 7_666 .
O4 Ba2 O6 142.98(16) . .
O11 Ba2 O6 59.95(16) . .
O11 Ba2 O3 82.65(14) 7_666 .
O5 Ba2 O3 153.01(16) . .
O12 Ba2 O3 65.42(14) . .
O52 Ba2 O3 115.44(13) 4_556 .
O61 Ba2 O3 75.34(15) 7_666 .
O4 Ba2 O3 72.99(15) . .
O11 Ba2 O3 65.95(14) . .
O6 Ba2 O3 125.87(16) . .
O31 Ba3 O32 144.90(13) . 6_565
O31 Ba3 O21 66.88(12) . .
O32 Ba3 O21 132.99(13) 6_565 .
O31 Ba3 O32 112.61(12) . 5_667
O32 Ba3 O32 63.61(15) 6_565 5_667
O21 Ba3 O32 153.47(14) . 5_667
O31 Ba3 O42 127.54(12) . 6_565
O32 Ba3 O42 62.75(12) 6_565 6_565
O21 Ba3 O42 70.35(12) . 6_565
O32 Ba3 O42 119.25(12) 5_667 6_565
O31 Ba3 O9 134.48(19) . .
O32 Ba3 O9 80.58(18) 6_565 .
O21 Ba3 O9 81.84(17) . .
O32 Ba3 O9 81.50(17) 5_667 .
O42 Ba3 O9 63.75(19) 6_565 .
O31 Ba3 O7 70.47(14) . .
O32 Ba3 O7 76.18(13) 6_565 .
O21 Ba3 O7 102.78(16) . .
O32 Ba3 O7 101.65(16) 5_667 .
O42 Ba3 O7 91.38(15) 6_565 .
O9 Ba3 O7 151.9(2) . .
O31 Ba3 O8 80.74(14) . .
O32 Ba3 O8 122.19(12) 6_565 .
O21 Ba3 O8 88.24(15) . .
O32 Ba3 O8 66.07(14) 5_667 .
O42 Ba3 O8 126.91(14) 6_565 .
O9 Ba3 O8 65.5(2) . .
O7 Ba3 O8 141.44(16) . .
O31 Ba3 O31 68.07(13) . 5_667
O32 Ba3 O31 94.75(12) 6_565 5_667
O21 Ba3 O31 131.55(12) . 5_667
O32 Ba3 O31 45.70(11) 5_667 5_667
O42 Ba3 O31 157.02(12) 6_565 5_667
O9 Ba3 O31 120.02(18) . 5_667
O7 Ba3 O31 77.81(15) . 5_667
O8 Ba3 O31 67.74(14) . 5_667
C2 C1 C6 119.8(5) . .
C2 C1 C11 121.0(5) . .
C6 C1 C11 119.0(5) . .
O11 C11 O12 124.0(5) . .
O11 C11 C1 117.7(5) . .
O12 C11 C1 118.2(4) . .
O11 C11 Ba2 63.7(3) . .
O12 C11 Ba2 60.4(3) . .
C1 C11 Ba2 174.1(4) . .
C11 O11 Ba2 150.2(4) . 7_666
C11 O11 Ba2 93.1(3) . .
Ba2 O11 Ba2 114.81(14) 7_666 .
C11 O12 Ba1 136.9(4) . .
C11 O12 Ba2 96.3(3) . .
Ba1 O12 Ba2 116.56(15) . .
C1 C2 C3 119.7(5) . .
C1 C2 C21 118.9(5) . .
C3 C2 C21 121.0(5) . .
O21 C21 O22 124.3(6) . .
O21 C21 C2 119.1(5) . .
O22 C21 C2 116.6(5) . .
C21 O21 Ba3 124.7(4) . .
C21 O21 Ba1 121.6(3) . .
Ba3 O21 Ba1 108.60(15) . .
C4 C3 C2 119.8(5) . .
C4 C3 C31 119.6(5) . .
C2 C3 C31 120.6(4) . .
O31 C31 O32 123.1(5) . .
O31 C31 C3 120.2(5) . .
O32 C31 C3 116.7(4) . .
C31 O31 Ba3 150.9(4) . .
C31 O31 Ba3 90.9(3) . 5_667
Ba3 O31 Ba3 111.93(13) . 5_667
C31 O32 Ba3 132.6(3) . 6_665
C31 O32 Ba3 99.5(3) . 5_667
Ba3 O32 Ba3 114.88(14) 6_665 5_667
C3 C4 C5 120.0(5) . .
C3 C4 C41 120.1(5) . .
C5 C4 C41 119.9(5) . .
O42 C41 O41 125.9(5) . .
O42 C41 C4 116.7(5) . .
O41 C41 C4 117.4(5) . .
C41 O42 Ba1 126.5(4) . 6_665
C41 O42 Ba3 120.6(3) . 6_665
Ba1 O42 Ba3 111.49(14) 6_665 6_665
C6 C5 C4 119.2(5) . .
C6 C5 C51 119.6(5) . .
C4 C5 C51 121.1(5) . .
O51 C51 O52 123.3(5) . .
O51 C51 C5 121.2(5) . .
O52 C51 C5 115.4(5) . .
C51 O51 Ba1 147.3(4) . 6_665
C51 O51 Ba1 93.6(3) . 4_546
Ba1 O51 Ba1 113.25(13) 6_665 4_546
C51 O52 Ba2 128.0(3) . 4_546
C51 O52 Ba1 95.4(3) . 4_546
Ba2 O52 Ba1 111.46(14) 4_546 4_546
C5 C6 C1 120.2(5) . .
C5 C6 C61 121.4(5) . .
C1 C6 C61 118.4(5) . .
O61 C61 O62 125.7(6) . .
O61 C61 C6 118.8(5) . .
O62 C61 C6 115.4(5) . .
C61 O61 Ba2 115.1(4) . 7_666

loop_
_geom_bond_atom_site_label_1
_geom_bond_atom_site_label_2
_geom_bond_distance
_geom_bond_site_symmetry_2
Ba1 O12 2.664(4) .
Ba1 O42 2.695(4) 6_565
Ba1 O51 2.760(4) 6_565
Ba1 O2 2.774(6) .
Ba1 O103 2.806(5) .
Ba1 O52 2.819(4) 4_556
Ba1 O1 2.859(7) .
Ba1 O51 2.862(4) 4_556
Ba1 O21 2.883(4) .
Ba2 O11 2.688(4) 7_666
Ba2 O5 2.758(6) .
Ba2 O12 2.771(4) .
Ba2 O52 2.776(4) 4_556
Ba2 O61 2.806(4) 7_666
Ba2 O4 2.834(5) .
Ba2 O11 2.845(4) .
Ba2 O6 2.920(6) .
Ba2 O3 2.970(5) .
Ba3 O31 2.696(4) .
Ba3 O32 2.716(4) 6_565
Ba3 O21 2.719(4) .
Ba3 O32 2.746(4) 5_667
Ba3 O42 2.809(4) 6_565
Ba3 O9 2.838(7) .
Ba3 O7 2.882(6) .
Ba3 O8 2.886(5) .
Ba3 O31 2.934(4) 5_667
C1 C2 1.390(7) .
C1 C6 1.394(7) .
C1 C11 1.502(7) .
C11 O11 1.249(6) .
C11 O12 1.261(7) .
O11 Ba2 2.688(4) 7_666
C2 C3 1.395(7) .
C2 C21 1.500(8) .
C21 O21 1.256(7) .
C21 O22 1.265(7) .
C3 C4 1.393(7) .
C3 C31 1.495(7) .
C31 O31 1.252(6) .
C31 O32 1.264(7) .
O31 Ba3 2.934(4) 5_667
O32 Ba3 2.716(4) 6_665
O32 Ba3 2.746(4) 5_667
C4 C5 1.402(7) .
C4 C41 1.523(8) .
C41 O42 1.240(6) .
C41 O41 1.251(7) .
O42 Ba1 2.695(4) 6_665
O42 Ba3 2.809(4) 6_665
C5 C6 1.393(7) .
C5 C51 1.492(7) .
C51 O51 1.257(7) .
C51 O52 1.266(7) .
O51 Ba1 2.760(4) 6_665
O51 Ba1 2.862(4) 4_546
O52 Ba2 2.776(4) 4_546
O52 Ba1 2.819(4) 4_546
C6 C61 1.522(8) .
C61 O61 1.250(7) .
C61 O62 1.267(8) .
O61 Ba2 2.806(4) 7_666
